data_4328706
loop_
_publ_author_name
'Jian Wu'
'Daniel J. MacDonald'
'Rodolphe Cl\'erac'
'Ie-Rang Jeon'
'Michael Jennings'
'Alan J. Lough'
'James Britten'
'Craig Robertson'
'Paul A. Dube'
'Kathryn E. Preuss'

_publ_section_title
;
 Metal Complexes of Bridging Neutral Radical Ligands: pymDTDA and pymDSDA
;
_journal_name_full 'Inorganic Chemistry'
_journal_page_first 3827
_journal_page_last 3839
_journal_paper_doi 10.1021/ic3000284
_journal_volume 51
_journal_year 2012
_chemical_formula_moiety 'C25 H7 F24 N4 O8 S2 Zn2, 2(C15 H5 F12 N4 O4 S2 Zn)'
_chemical_formula_sum 'C55 H17 F48 N12 O16 S6 Zn4'
_chemical_formula_weight 2467.65
_chemical_name_systematic
; 
 ? 
;
_space_group_IT_number 14
_symmetry_cell_setting monoclinic
_symmetry_space_group_name_Hall '-P 2yn'
_symmetry_space_group_name_H-M 'P 1 21/n 1'
_atom_sites_solution_hydrogens geom
_atom_sites_solution_primary direct
_atom_sites_solution_secondary difmap
_audit_creation_method SHELXL-97
_cell_angle_alpha 90.00
_cell_angle_beta 100.73(3)
_cell_angle_gamma 90.00
_cell_formula_units_Z 2
_cell_length_a 19.884(4)
_cell_length_b 8.8599(18)
_cell_length_c 23.216(5)
_cell_measurement_reflns_used 19157
_cell_measurement_temperature 150(2)
_cell_measurement_theta_max 27.48
_cell_measurement_theta_min 2.55
_cell_volume 4018.5(15)
_computing_cell_refinement 'Denzo-SMN (Otwinowski & Minor, 1997)'
_computing_data_collection 'Collect (Nonius B.V., 1997-2002)'
_computing_data_reduction Denzo-SMN
_computing_molecular_graphics 'PLATON (Spek, 2009)'
_computing_publication_material 'SHELXTL V6.1'
_computing_structure_refinement 'SHELXTL V6.1 (Sheldrick, 2008)'
_computing_structure_solution 'SHELXS-97 (Sheldrick, 2008)'
_diffrn_ambient_temperature 150(2)
_diffrn_detector_area_resol_mean 9
_diffrn_measured_fraction_theta_full 0.999
_diffrn_measured_fraction_theta_max 0.999
_diffrn_measurement_device_type 'Nonius KappaCCD'
_diffrn_measurement_method '\f scans and \w scans with \k offsets'
_diffrn_radiation_monochromator graphite
_diffrn_radiation_source 'fine-focus sealed tube'
_diffrn_radiation_type MoK\a
_diffrn_radiation_wavelength 0.71073
_diffrn_reflns_av_R_equivalents 0.0700
_diffrn_reflns_av_sigmaI/netI 0.0613
_diffrn_reflns_limit_h_max 23
_diffrn_reflns_limit_h_min -23
_diffrn_reflns_limit_k_max 10
_diffrn_reflns_limit_k_min -9
_diffrn_reflns_limit_l_max 27
_diffrn_reflns_limit_l_min -27
_diffrn_reflns_number 32152
_diffrn_reflns_theta_full 25.03
_diffrn_reflns_theta_max 25.03
_diffrn_reflns_theta_min 2.61
_exptl_absorpt_coefficient_mu 1.518
_exptl_absorpt_correction_T_max 0.970
_exptl_absorpt_correction_T_min 0.880
_exptl_absorpt_correction_type multi-scan
_exptl_absorpt_process_details
;
multi-scan from symmetry-related measurements 
 Sortav (Blessing 1995)
;
_exptl_crystal_colour purple
_exptl_crystal_density_diffrn 2.039
_exptl_crystal_description needle
_exptl_crystal_F_000 2414
_exptl_crystal_size_max 0.20
_exptl_crystal_size_mid 0.12
_exptl_crystal_size_min 0.04
_refine_diff_density_max 0.595
_refine_diff_density_min -0.532
_refine_diff_density_rms 0.093
_refine_ls_extinction_method none
_refine_ls_goodness_of_fit_ref 1.034
_refine_ls_hydrogen_treatment constr
_refine_ls_matrix_type full
_refine_ls_number_parameters 677
_refine_ls_number_reflns 7095
_refine_ls_number_restraints 274
_refine_ls_restrained_S_all 1.049
_refine_ls_R_factor_all 0.0887
_refine_ls_R_factor_gt 0.0509
_refine_ls_shift/su_max 0.001
_refine_ls_shift/su_mean 0.000
_refine_ls_structure_factor_coef Fsqd
_refine_ls_weighting_details 'calc w=1/[\s^2^(Fo^2^)+(0.0653P)^2^+5.4393P] where P=(Fo^2^+2Fc^2^)/3'
_refine_ls_weighting_scheme calc
_refine_ls_wR_factor_gt 0.1188
_refine_ls_wR_factor_ref 0.1379
_reflns_number_gt 4806
_reflns_number_total 7095
_reflns_threshold_expression I>2\s(I)
_cod_data_source_file ic3000284_si_001_08.cif
_cod_data_source_block 5a'
_cod_original_cell_volume 4018.4(14)
_cod_original_sg_symbol_H-M 'P 21/n'
_cod_database_code 4328706

loop_
_symmetry_equiv_pos_as_xyz
'x, y, z'
'-x+1/2, y+1/2, -z+1/2'
'-x, -y, -z'
'x-1/2, -y-1/2, z-1/2'

loop_
_atom_site_label
_atom_site_type_symbol
_atom_site_fract_x
_atom_site_fract_y
_atom_site_fract_z
_atom_site_U_iso_or_equiv
_atom_site_adp_type
_atom_site_occupancy
_atom_site_symmetry_multiplicity
_atom_site_calc_flag
_atom_site_refinement_flags
_atom_site_disorder_assembly
_atom_site_disorder_group
Zn1 Zn 0.52454(3) 0.62276(6) 0.13398(2) 0.03177(17) Uani 1 1 d U . .
N1 N 0.6321(2) 0.6504(4) 0.18084(17) 0.0327(9) Uani 1 1 d DU . .
S1 S 0.69477(7) 0.52684(15) 0.19356(6) 0.0366(3) Uani 1 1 d DU . .
S2 S 0.75506(7) 0.66057(15) 0.25726(6) 0.0377(3) Uani 1 1 d DU . .
N2 N 0.69961(19) 0.7993(5) 0.25235(17) 0.0334(9) Uani 1 1 d DU . .
C1 C 0.6432(2) 0.7754(5) 0.2134(2) 0.0297(10) Uani 1 1 d DU . .
C2 C 0.5886(2) 0.8928(5) 0.2023(2) 0.0297(10) Uani 1 1 d DU . .
N4 N 0.6030(2) 1.0273(5) 0.22683(18) 0.0360(10) Uani 1 1 d DU . .
C5 C 0.5546(3) 1.1328(6) 0.2123(2) 0.0402(12) Uani 1 1 d DU . .
H5A H 0.5625 1.2311 0.2284 0.048 Uiso 1 1 calc R . .
C4 C 0.4946(3) 1.1044(6) 0.1753(2) 0.0387(12) Uani 1 1 d DU . .
H4A H 0.4615 1.1819 0.1652 0.046 Uiso 1 1 calc R . .
C3 C 0.4826(2) 0.9611(6) 0.1527(2) 0.0344(11) Uani 1 1 d DU . .
H3A H 0.4407 0.9388 0.1271 0.041 Uiso 1 1 calc R . .
N3 N 0.53039(19) 0.8519(4) 0.16708(17) 0.0310(9) Uani 1 1 d DU . .
O21 O 0.51118(18) 0.5251(4) 0.21425(14) 0.0389(8) Uani 1 1 d U . .
C22 C 0.4560(3) 0.5175(6) 0.2324(2) 0.0392(12) Uani 1 1 d U . .
C23 C 0.3908(3) 0.5546(6) 0.2023(2) 0.0442(13) Uani 1 1 d U . .
H23A H 0.3532 0.5437 0.2220 0.053 Uiso 1 1 calc R . .
C24 C 0.3781(3) 0.6064(6) 0.1453(2) 0.0361(12) Uani 1 1 d U . .
O25 O 0.41996(17) 0.6328(4) 0.11263(14) 0.0356(8) Uani 1 1 d U . .
C26 C 0.4644(4) 0.4625(7) 0.2956(3) 0.0565(16) Uani 1 1 d U . .
C27 C 0.3040(3) 0.6384(7) 0.1172(3) 0.0509(14) Uani 1 1 d U . .
F21 F 0.4050(2) 0.4426(6) 0.31309(19) 0.1132(18) Uani 1 1 d U . .
F22 F 0.4965(3) 0.5606(6) 0.33274(16) 0.123(2) Uani 1 1 d U . .
F23 F 0.4980(2) 0.3371(4) 0.30510(16) 0.0850(13) Uani 1 1 d U . .
F24 F 0.2795(2) 0.5338(5) 0.0786(2) 0.1009(15) Uani 1 1 d U . .
F25 F 0.29734(19) 0.7676(5) 0.0884(2) 0.0878(13) Uani 1 1 d U . .
F26 F 0.26142(18) 0.6464(6) 0.15420(17) 0.0867(13) Uani 1 1 d U . .
O31 O 0.54695(17) 0.4154(4) 0.10416(14) 0.0367(8) Uani 1 1 d U . .
C32 C 0.5838(3) 0.3945(5) 0.0661(2) 0.0336(11) Uani 1 1 d U . .
C33 C 0.6047(3) 0.4978(6) 0.0289(2) 0.0403(13) Uani 1 1 d U . .
H33A H 0.6331 0.4646 0.0027 0.048 Uiso 1 1 calc R . .
C34 C 0.5859(3) 0.6501(6) 0.0283(2) 0.0338(11) Uani 1 1 d U . .
O35 O 0.54790(17) 0.7140(4) 0.05776(14) 0.0357(8) Uani 1 1 d U . .
C36 C 0.6082(3) 0.2317(6) 0.0634(2) 0.0437(13) Uani 1 1 d U . .
C37 C 0.6176(3) 0.7530(6) -0.0126(2) 0.0438(13) Uani 1 1 d U . .
F31 F 0.6502(2) 0.1962(4) 0.11316(16) 0.0781(12) Uani 1 1 d U . .
F32 F 0.5563(2) 0.1349(4) 0.05839(17) 0.0687(10) Uani 1 1 d U . .
F33 F 0.64042(19) 0.2044(4) 0.01962(15) 0.0610(9) Uani 1 1 d U . .
F34 F 0.6836(2) 0.7645(6) 0.00415(19) 0.1059(17) Uani 1 1 d U . .
F35 F 0.5904(2) 0.8875(4) -0.01905(19) 0.0885(14) Uani 1 1 d U . .
F36 F 0.6088(2) 0.6982(4) -0.06678(14) 0.0694(10) Uani 1 1 d U . .
Zn2 Zn 0.11594(3) 0.21833(7) 0.02822(2) 0.03717(19) Uani 1 1 d U . .
N1_2 N 0.0124(15) 0.203(3) -0.014(3) 0.0333(15) Uani 0.50 1 d PDU A -1
S1_2 S -0.0376(3) 0.3305(5) -0.0508(3) 0.0418(9) Uani 0.50 1 d PDU A -1
S2_2 S -0.1221(2) 0.1848(4) -0.0703(3) 0.0441(10) Uani 0.50 1 d PDU A -1
N2_2 N -0.0800(13) 0.0398(19) -0.038(2) 0.031(3) Uani 0.50 1 d PDU . -1
C1_2 C -0.0154(7) 0.0682(15) -0.0129(7) 0.0275(15) Uiso 0.50 1 d PDU A -1
C2_2 C 0.0264(7) -0.0542(15) 0.0181(7) 0.0275(15) Uiso 0.50 1 d PDU A -1
N4_2 N -0.0048(15) -0.189(3) 0.017(3) 0.0333(15) Uani 0.50 1 d PDU . -1
C5_2 C 0.0348(11) -0.301(2) 0.0426(13) 0.0418(9) Uani 0.50 1 d PDU A -1
H5A_2 H 0.0157 -0.3988 0.0431 0.050 Uiso 0.50 1 calc PR A -1
C4_2 C 0.1019(6) -0.2794(13) 0.0678(5) 0.036(3) Uani 0.50 1 d PDU A -1
H4A_2 H 0.1306 -0.3618 0.0826 0.043 Uiso 0.50 1 calc PR A -1
C3_2 C 0.1262(11) -0.1338(18) 0.0708(13) 0.0441(10) Uani 0.50 1 d PDU A -1
H3A_2 H 0.1710 -0.1146 0.0920 0.053 Uiso 0.50 1 calc PR A -1
N3_2 N 0.0888(13) -0.017(2) 0.045(2) 0.031(3) Uani 0.50 1 d PDU A -1
O61 O 0.20086(19) 0.1714(4) 0.08941(16) 0.0478(9) Uani 1 1 d U A .
C62 C 0.2112(3) 0.2042(6) 0.1425(2) 0.0443(13) Uani 1 1 d U . .
C63 C 0.1690(3) 0.2881(7) 0.1727(2) 0.0517(14) Uani 1 1 d U A .
H63A H 0.1844 0.3083 0.2132 0.062 Uiso 1 1 calc R . .
C64 C 0.1056(3) 0.3429(6) 0.1458(2) 0.0446(13) Uani 1 1 d U . .
O65 O 0.0774(2) 0.3306(4) 0.09322(15) 0.0445(9) Uani 1 1 d U A .
C66 C 0.2759(3) 0.1372(8) 0.1778(3) 0.0628(17) Uani 1 1 d U A .
C67 C 0.0642(4) 0.4305(6) 0.1843(2) 0.0615(16) Uani 1 1 d DU A .
F61 F 0.3240(2) 0.1224(9) 0.1500(2) 0.162(3) Uani 1 1 d U . .
F62 F 0.3008(3) 0.2180(7) 0.2248(3) 0.157(3) Uani 1 1 d U . .
F63 F 0.2642(2) 0.0077(5) 0.1992(2) 0.1082(17) Uani 1 1 d U . .
F64A F 0.0864(8) 0.3873(11) 0.2410(3) 0.097(4) Uani 0.55 1 d PDU A 1
F65A F 0.0030(5) 0.4372(19) 0.1670(6) 0.113(5) Uani 0.55 1 d PDU A 1
F66A F 0.0930(5) 0.5714(7) 0.1871(3) 0.066(2) Uani 0.55 1 d PDU A 1
F64B F 0.0132(6) 0.5150(16) 0.1515(6) 0.078(4) Uani 0.45 1 d PDU A 2
F65B F 0.0926(6) 0.513(3) 0.2255(8) 0.167(8) Uani 0.45 1 d PDU A 2
F66B F 0.0197(7) 0.3387(11) 0.2072(6) 0.094(4) Uani 0.45 1 d PDU A 2
O71 O 0.12753(18) 0.4234(4) -0.00933(14) 0.0388(8) Uani 1 1 d U A .
C72 C 0.1468(3) 0.4447(6) -0.0574(2) 0.0340(11) Uani 1 1 d U . .
C73 C 0.1648(3) 0.3386(6) -0.0950(2) 0.0395(13) Uani 1 1 d U A .
H73A H 0.1752 0.3714 -0.1313 0.047 Uiso 1 1 calc R . .
C74 C 0.1685(3) 0.1831(6) -0.0819(2) 0.0386(12) Uani 1 1 d U . .
O75 O 0.15359(19) 0.1186(4) -0.03870(14) 0.0408(9) Uani 1 1 d U A .
C76 C 0.1517(3) 0.6100(6) -0.0734(2) 0.0411(13) Uani 1 1 d U A .
C77 C 0.1949(4) 0.0794(6) -0.1259(3) 0.0519(15) Uani 1 1 d U A .
F71 F 0.20115(18) 0.6773(4) -0.03624(17) 0.0677(10) Uani 1 1 d U . .
F72 F 0.09437(17) 0.6849(4) -0.07001(14) 0.0563(9) Uani 1 1 d U . .
F73 F 0.1630(2) 0.6311(4) -0.12743(15) 0.0713(12) Uani 1 1 d U . .
F74 F 0.1963(3) -0.0585(4) -0.1119(2) 0.140(3) Uani 1 1 d U . .
F75 F 0.1579(2) 0.0990(5) -0.17951(17) 0.0915(13) Uani 1 1 d U . .
F76 F 0.2572(2) 0.1196(4) -0.13242(17) 0.0741(11) Uani 1 1 d U . .

loop_
_atom_site_aniso_label
_atom_site_aniso_U_11
_atom_site_aniso_U_22
_atom_site_aniso_U_33
_atom_site_aniso_U_23
_atom_site_aniso_U_13
_atom_site_aniso_U_12
Zn1 0.0329(3) 0.0325(3) 0.0315(3) 0.0001(2) 0.0102(2) 0.0004(3)
N1 0.032(2) 0.030(2) 0.036(2) 0.0016(18) 0.0072(18) -0.0001(17)
S1 0.0380(7) 0.0326(7) 0.0396(7) 0.0023(6) 0.0079(6) 0.0063(6)
S2 0.0356(7) 0.0402(8) 0.0374(7) 0.0042(6) 0.0074(6) 0.0044(6)
N2 0.031(2) 0.035(2) 0.036(2) 0.0023(18) 0.0112(19) 0.0002(18)
C1 0.031(3) 0.033(3) 0.028(3) 0.003(2) 0.013(2) -0.002(2)
C2 0.033(3) 0.031(3) 0.029(3) 0.003(2) 0.016(2) -0.002(2)
N4 0.036(2) 0.032(2) 0.042(2) -0.0011(19) 0.0117(19) 0.0011(19)
C5 0.043(3) 0.034(3) 0.046(3) -0.003(2) 0.016(3) -0.002(2)
C4 0.040(3) 0.033(3) 0.047(3) 0.011(2) 0.018(2) 0.010(2)
C3 0.031(3) 0.037(3) 0.038(3) 0.005(2) 0.013(2) 0.000(2)
N3 0.027(2) 0.033(2) 0.034(2) 0.0012(18) 0.0093(18) 0.0012(17)
O21 0.043(2) 0.040(2) 0.0353(18) 0.0045(16) 0.0126(16) -0.0011(17)
C22 0.055(3) 0.032(3) 0.036(3) -0.005(2) 0.024(2) 0.003(3)
C23 0.042(3) 0.049(3) 0.047(3) -0.003(3) 0.025(3) 0.002(3)
C24 0.039(3) 0.033(3) 0.040(3) -0.006(2) 0.016(2) -0.001(2)
O25 0.0336(18) 0.039(2) 0.0356(18) -0.0025(16) 0.0107(15) -0.0027(15)
C26 0.088(5) 0.048(4) 0.043(3) 0.005(3) 0.035(3) 0.014(3)
C27 0.039(3) 0.058(4) 0.060(4) -0.002(3) 0.019(3) 0.003(3)
F21 0.097(3) 0.183(5) 0.077(3) 0.066(3) 0.060(3) 0.047(3)
F22 0.232(6) 0.097(3) 0.035(2) -0.001(2) 0.006(3) -0.023(4)
F23 0.133(4) 0.070(3) 0.064(2) 0.032(2) 0.052(2) 0.050(3)
F24 0.053(2) 0.113(3) 0.124(4) -0.056(3) -0.016(2) 0.007(2)
F25 0.052(2) 0.097(3) 0.116(3) 0.044(3) 0.018(2) 0.022(2)
F26 0.046(2) 0.149(4) 0.073(3) 0.009(2) 0.0303(19) 0.020(2)
O31 0.043(2) 0.0357(19) 0.0352(19) 0.0015(15) 0.0167(16) -0.0024(16)
C32 0.036(3) 0.032(3) 0.033(3) -0.003(2) 0.006(2) -0.003(2)
C33 0.051(3) 0.037(3) 0.038(3) -0.005(2) 0.021(3) -0.005(2)
C34 0.041(3) 0.036(3) 0.025(2) -0.005(2) 0.008(2) -0.008(2)
O35 0.044(2) 0.0345(19) 0.0307(18) 0.0005(15) 0.0118(16) 0.0017(16)
C36 0.055(4) 0.037(3) 0.044(3) -0.003(3) 0.023(3) 0.000(3)
C37 0.051(3) 0.036(3) 0.045(3) -0.004(2) 0.012(3) -0.007(3)
F31 0.106(3) 0.067(2) 0.056(2) 0.0045(19) 0.001(2) 0.044(2)
F32 0.088(3) 0.0362(19) 0.093(3) -0.0146(18) 0.047(2) -0.0136(18)
F33 0.088(3) 0.0426(19) 0.065(2) -0.0037(16) 0.048(2) 0.0058(18)
F34 0.058(2) 0.157(5) 0.094(3) 0.059(3) -0.008(2) -0.051(3)
F35 0.146(4) 0.039(2) 0.104(3) 0.017(2) 0.082(3) 0.012(2)
F36 0.113(3) 0.061(2) 0.0409(19) 0.0001(17) 0.0307(19) -0.015(2)
Zn2 0.0536(4) 0.0316(3) 0.0307(3) 0.0023(3) 0.0191(3) 0.0039(3)
N1_2 0.038(5) 0.031(4) 0.033(5) 0.006(5) 0.010(5) 0.004(2)
S1_2 0.0503(15) 0.033(2) 0.042(2) 0.0117(15) 0.0101(14) 0.0147(14)
S2_2 0.0436(16) 0.050(3) 0.0380(13) 0.000(3) 0.0060(13) 0.021(2)
N2_2 0.041(5) 0.032(4) 0.021(9) -0.002(7) 0.010(4) 0.005(3)
N4_2 0.038(5) 0.031(4) 0.033(5) 0.006(5) 0.010(5) 0.004(2)
C5_2 0.0503(15) 0.033(2) 0.042(2) 0.0117(15) 0.0101(14) 0.0147(14)
C4_2 0.054(6) 0.026(5) 0.027(5) -0.003(6) 0.005(5) 0.019(5)
C3_2 0.0436(16) 0.050(3) 0.0380(13) 0.000(3) 0.0060(13) 0.021(2)
N3_2 0.041(5) 0.032(4) 0.021(9) -0.002(7) 0.010(4) 0.005(3)
O61 0.054(2) 0.049(2) 0.043(2) 0.0037(18) 0.0159(18) 0.0036(18)
C62 0.052(3) 0.039(3) 0.043(3) 0.010(2) 0.012(2) -0.014(2)
C63 0.069(4) 0.053(4) 0.034(3) -0.002(3) 0.011(3) -0.020(3)
C64 0.072(4) 0.033(3) 0.034(3) -0.003(2) 0.024(3) -0.010(3)
O65 0.065(2) 0.043(2) 0.0305(19) 0.0029(16) 0.0212(18) 0.0115(19)
C66 0.052(4) 0.077(5) 0.056(4) 0.015(3) 0.003(3) -0.010(3)
C67 0.112(5) 0.038(3) 0.039(3) 0.000(3) 0.026(3) 0.009(3)
F61 0.054(3) 0.319(9) 0.118(4) 0.112(5) 0.032(3) 0.052(4)
F62 0.136(5) 0.136(5) 0.154(5) -0.040(4) -0.090(4) 0.021(4)
F63 0.075(3) 0.092(3) 0.149(4) 0.071(3) 0.000(3) 0.005(2)
F64A 0.192(11) 0.073(6) 0.041(4) 0.014(4) 0.061(5) 0.057(7)
F65A 0.067(5) 0.197(17) 0.088(9) -0.088(9) 0.043(5) -0.035(7)
F66A 0.100(6) 0.036(3) 0.062(5) -0.021(3) 0.013(4) 0.011(3)
F64B 0.087(8) 0.094(9) 0.066(6) 0.003(6) 0.051(6) 0.024(6)
F65B 0.058(7) 0.30(2) 0.145(13) -0.186(14) 0.012(8) -0.010(11)
F66B 0.126(9) 0.076(7) 0.109(9) 0.031(6) 0.091(8) 0.042(6)
O71 0.055(2) 0.0309(19) 0.0348(19) 0.0005(15) 0.0197(17) 0.0010(16)
C72 0.037(3) 0.033(3) 0.033(3) 0.003(2) 0.010(2) -0.003(2)
C73 0.055(3) 0.033(3) 0.036(3) 0.003(2) 0.022(3) -0.003(3)
C74 0.045(3) 0.040(3) 0.035(3) -0.001(2) 0.018(2) 0.000(2)
O75 0.061(2) 0.0287(19) 0.039(2) 0.0024(15) 0.0261(18) 0.0043(17)
C76 0.051(3) 0.035(3) 0.041(3) 0.001(2) 0.018(3) -0.001(3)
C77 0.082(4) 0.037(3) 0.047(3) 0.003(3) 0.038(3) 0.000(3)
F71 0.072(2) 0.042(2) 0.084(3) 0.0041(19) 0.002(2) -0.0196(18)
F72 0.071(2) 0.0431(19) 0.059(2) 0.0120(16) 0.0227(18) 0.0151(17)
F73 0.138(4) 0.0360(19) 0.057(2) 0.0079(15) 0.062(2) 0.004(2)
F74 0.295(7) 0.030(2) 0.145(4) 0.006(2) 0.175(5) 0.015(3)
F75 0.098(3) 0.117(4) 0.061(2) -0.042(2) 0.019(2) 0.012(3)
F76 0.078(3) 0.074(3) 0.083(3) -0.012(2) 0.048(2) 0.012(2)

loop_
_atom_type_symbol
_atom_type_description
_atom_type_scat_dispersion_real
_atom_type_scat_dispersion_imag
_atom_type_scat_source
C C 0.0033 0.0016 'International Tables Vol C Tables 4.2.6.8 and 6.1.1.4'
H H 0.0000 0.0000 'International Tables Vol C Tables 4.2.6.8 and 6.1.1.4'
N N 0.0061 0.0033 'International Tables Vol C Tables 4.2.6.8 and 6.1.1.4'
O O 0.0106 0.0060 'International Tables Vol C Tables 4.2.6.8 and 6.1.1.4'
F F 0.0171 0.0103 'International Tables Vol C Tables 4.2.6.8 and 6.1.1.4'
S S 0.1246 0.1234 'International Tables Vol C Tables 4.2.6.8 and 6.1.1.4'
Zn Zn 0.2839 1.4301 'International Tables Vol C Tables 4.2.6.8 and 6.1.1.4'

loop_
_geom_angle_atom_site_label_1
_geom_angle_atom_site_label_2
_geom_angle_atom_site_label_3
_geom_angle
_geom_angle_site_symmetry_1
_geom_angle_site_symmetry_3
O31 Zn1 O25 103.47(13) . .
O31 Zn1 O35 87.91(13) . .
O25 Zn1 O35 98.92(13) . .
O31 Zn1 O21 90.12(13) . .
O25 Zn1 O21 86.71(13) . .
O35 Zn1 O21 174.32(14) . .
O31 Zn1 N3 164.36(14) . .
O25 Zn1 N3 91.73(14) . .
O35 Zn1 N3 86.08(14) . .
O21 Zn1 N3 94.47(14) . .
O31 Zn1 N1 90.81(14) . .
O25 Zn1 N1 162.51(14) . .
O35 Zn1 N1 91.53(14) . .
O21 Zn1 N1 83.17(14) . .
N3 Zn1 N1 74.94(14) . .
C1 N1 S1 114.2(3) . .
C1 N1 Zn1 114.2(3) . .
S1 N1 Zn1 130.0(2) . .
N1 S1 S2 93.76(16) . .
N2 S2 S1 94.94(16) . .
C1 N2 S2 113.7(3) . .
N2 C1 N1 123.4(4) . .
N2 C1 C2 120.2(4) . .
N1 C1 C2 116.3(4) . .
N4 C2 N3 126.7(4) . .
N4 C2 C1 117.4(4) . .
N3 C2 C1 115.8(4) . .
C2 N4 C5 115.5(4) . .
N4 C5 C4 122.4(5) . .
N4 C5 H5A 118.8 . .
C4 C5 H5A 118.8 . .
C5 C4 C3 118.8(5) . .
C5 C4 H4A 120.6 . .
C3 C4 H4A 120.6 . .
N3 C3 C4 120.0(5) . .
N3 C3 H3A 120.0 . .
C4 C3 H3A 120.0 . .
C2 N3 C3 116.4(4) . .
C2 N3 Zn1 117.0(3) . .
C3 N3 Zn1 126.4(3) . .
C22 O21 Zn1 125.6(3) . .
O21 C22 C23 127.8(5) . .
O21 C22 C26 113.4(5) . .
C23 C22 C26 118.8(5) . .
C24 C23 C22 123.1(5) . .
C24 C23 H23A 118.5 . .
C22 C23 H23A 118.5 . .
O25 C24 C23 128.6(5) . .
O25 C24 C27 113.9(5) . .
C23 C24 C27 117.6(5) . .
C24 O25 Zn1 127.3(3) . .
F23 C26 F22 106.6(6) . .
F23 C26 F21 107.1(5) . .
F22 C26 F21 103.9(5) . .
F23 C26 C22 113.5(5) . .
F22 C26 C22 112.0(5) . .
F21 C26 C22 113.1(6) . .
F26 C27 F24 106.3(5) . .
F26 C27 F25 105.6(5) . .
F24 C27 F25 106.0(5) . .
F26 C27 C24 114.7(5) . .
F24 C27 C24 111.5(5) . .
F25 C27 C24 112.1(5) . .
C32 O31 Zn1 124.2(3) . .
O31 C32 C33 128.7(5) . .
O31 C32 C36 113.5(4) . .
C33 C32 C36 117.9(4) . .
C32 C33 C34 122.5(5) . .
C32 C33 H33A 118.8 . .
C34 C33 H33A 118.8 . .
O35 C34 C33 128.4(4) . .
O35 C34 C37 115.5(4) . .
C33 C34 C37 116.1(4) . .
C34 O35 Zn1 123.1(3) . .
F33 C36 F32 107.1(4) . .
F33 C36 F31 108.0(5) . .
F32 C36 F31 105.9(5) . .
F33 C36 C32 114.1(4) . .
F32 C36 C32 111.4(4) . .
F31 C36 C32 109.9(4) . .
F34 C37 F35 109.7(5) . .
F34 C37 F36 105.0(5) . .
F35 C37 F36 104.2(5) . .
F34 C37 C34 111.7(5) . .
F35 C37 C34 113.9(5) . .
F36 C37 C34 111.8(4) . .
O61 Zn2 O71 109.50(15) . .
O61 Zn2 O75 93.92(15) . .
O71 Zn2 O75 88.48(13) . .
O61 Zn2 O65 87.76(15) . .
O71 Zn2 O65 88.30(13) . .
O75 Zn2 O65 176.72(14) . .
O61 Zn2 N1_2 157.1(13) . .
O71 Zn2 N1_2 92.0(6) . .
O75 Zn2 N1_2 94(2) . .
O65 Zn2 N1_2 85(2) . .
O61 Zn2 N3_2 83.3(5) . .
O71 Zn2 N3_2 164.6(11) . .
O75 Zn2 N3_2 82.0(16) . .
O65 Zn2 N3_2 101.0(16) . .
N1_2 Zn2 N3_2 76.9(6) . .
O61 Zn2 N4_2 155.0(10) . 3
O71 Zn2 N4_2 94.6(6) . 3
O75 Zn2 N4_2 93(2) . 3
O65 Zn2 N4_2 86(2) . 3
N1_2 Zn2 N4_2 2.9(11) . 3
N3_2 Zn2 N4_2 74.1(5) . 3
O61 Zn2 N2_2 87.9(4) . 3
O71 Zn2 N2_2 159.6(10) . 3
O75 Zn2 N2_2 79.5(14) . 3
O65 Zn2 N2_2 103.4(14) . 3
N1_2 Zn2 N2_2 72.8(5) . 3
N3_2 Zn2 N2_2 5.1(18) . 3
N4_2 Zn2 N2_2 70.0(5) 3 3
C1_2 N1_2 S1_2 115.1(11) . .
C1_2 N1_2 Zn2 114.9(9) . .
S1_2 N1_2 Zn2 130.0(9) . .
N1_2 S1_2 S2_2 94.1(6) . .
N2_2 S2_2 S1_2 93.7(6) . .
C1_2 N2_2 S2_2 114.9(10) . .
C1_2 N2_2 Zn2 114.6(9) . 3
S2_2 N2_2 Zn2 130.5(8) . 3
N1_2 C1_2 N2_2 122.3(12) . .
N1_2 C1_2 C2_2 118.7(9) . .
N2_2 C1_2 C2_2 119.0(9) . .
N3_2 C2_2 N4_2 128.3(13) . .
N3_2 C2_2 C1_2 116.1(9) . .
N4_2 C2_2 C1_2 115.6(9) . .
C5_2 N4_2 C2_2 114.9(15) . .
C5_2 N4_2 Zn2 124.2(13) . 3
C2_2 N4_2 Zn2 120.8(10) . 3
N4_2 C5_2 C4_2 122.5(16) . .
N4_2 C5_2 H5A_2 118.8 . .
C4_2 C5_2 H5A_2 118.8 . .
C5_2 C4_2 C3_2 117.1(14) . .
C5_2 C4_2 H4A_2 121.4 . .
C3_2 C4_2 H4A_2 121.4 . .
N3_2 C3_2 C4_2 122.7(17) . .
N3_2 C3_2 H3A_2 118.7 . .
C4_2 C3_2 H3A_2 118.7 . .
C2_2 N3_2 C3_2 114.0(14) . .
C2_2 N3_2 Zn2 113.2(10) . .
C3_2 N3_2 Zn2 132.2(13) . .
C62 O61 Zn2 127.2(4) . .
O61 C62 C63 127.9(6) . .
O61 C62 C66 114.3(5) . .
C63 C62 C66 117.8(5) . .
C64 C63 C62 122.7(5) . .
C64 C63 H63A 118.7 . .
C62 C63 H63A 118.7 . .
O65 C64 C63 127.9(5) . .
O65 C64 C67 114.9(5) . .
C63 C64 C67 117.2(5) . .
C64 O65 Zn2 126.5(4) . .
F61 C66 F63 108.4(7) . .
F61 C66 F62 106.1(7) . .
F63 C66 F62 103.3(6) . .
F61 C66 C62 114.5(5) . .
F63 C66 C62 111.2(5) . .
F62 C66 C62 112.6(6) . .
F65A C67 F65B 120.6(10) . .
F65A C67 F64A 117.3(10) . .
F65B C67 F64A 53.5(12) . .
F65A C67 F66A 110.9(9) . .
F65B C67 F66A 46.2(12) . .
F64A C67 F66A 98.8(7) . .
F65A C67 F64B 36.4(8) . .
F65B C67 F64B 106.9(13) . .
F64A C67 F64B 139.7(9) . .
F66A C67 F64B 77.8(8) . .
F65A C67 F66B 58.6(9) . .
F65B C67 F66B 106.3(12) . .
F64A C67 F66B 65.0(7) . .
F66A C67 F66B 144.3(7) . .
F64B C67 F66B 94.3(8) . .
F65A C67 C64 116.6(8) . .
F65B C67 C64 121.6(8) . .
F64A C67 C64 107.9(6) . .
F66A C67 C64 102.9(6) . .
F64B C67 C64 112.0(7) . .
F66B C67 C64 112.3(6) . .
C72 O71 Zn2 126.0(3) . .
O71 C72 C73 128.2(5) . .
O71 C72 C76 113.9(4) . .
C73 C72 C76 117.9(4) . .
C72 C73 C74 122.7(4) . .
C72 C73 H73A 118.7 . .
C74 C73 H73A 118.7 . .
O75 C74 C73 128.0(5) . .
O75 C74 C77 115.2(5) . .
C73 C74 C77 116.8(4) . .
C74 O75 Zn2 126.4(3) . .
F71 C76 F73 108.4(4) . .
F71 C76 F72 106.1(4) . .
F73 C76 F72 106.4(4) . .
F71 C76 C72 110.4(4) . .
F73 C76 C72 113.4(4) . .
F72 C76 C72 111.8(4) . .
F74 C77 F76 108.3(6) . .
F74 C77 F75 110.4(6) . .
F76 C77 F75 103.0(5) . .
F74 C77 C74 113.6(5) . .
F76 C77 C74 110.9(5) . .
F75 C77 C74 110.2(5) . .

loop_
_geom_bond_atom_site_label_1
_geom_bond_atom_site_label_2
_geom_bond_distance
_geom_bond_site_symmetry_2
Zn1 O31 2.041(3) .
Zn1 O25 2.048(3) .
Zn1 O35 2.075(3) .
Zn1 O21 2.115(3) .
Zn1 N3 2.166(4) .
Zn1 N1 2.224(4) .
N1 C1 1.335(6) .
N1 S1 1.644(4) .
S1 S2 2.0898(19) .
S2 N2 1.641(4) .
N2 C1 1.321(6) .
C1 C2 1.491(6) .
C2 N4 1.328(6) .
C2 N3 1.338(6) .
N4 C5 1.340(6) .
C5 C4 1.357(7) .
C5 H5A 0.9500 .
C4 C3 1.377(7) .
C4 H4A 0.9500 .
C3 N3 1.354(6) .
C3 H3A 0.9500 .
O21 C22 1.248(6) .
C22 C23 1.394(7) .
C22 C26 1.525(7) .
C23 C24 1.379(7) .
C23 H23A 0.9500 .
C24 O25 1.248(6) .
C24 C27 1.524(8) .
C26 F23 1.294(7) .
C26 F22 1.305(8) .
C26 F21 1.331(7) .
C27 F26 1.316(6) .
C27 F24 1.318(7) .
C27 F25 1.319(7) .
O31 C32 1.262(6) .
C32 C33 1.375(7) .
C32 C36 1.527(7) .
C33 C34 1.400(7) .
C33 H33A 0.9500 .
C34 O35 1.246(6) .
C34 C37 1.534(7) .
C36 F33 1.321(6) .
C36 F32 1.330(6) .
C36 F31 1.331(7) .
C37 F34 1.301(7) .
C37 F35 1.306(6) .
C37 F36 1.330(6) .
Zn2 O61 2.037(4) .
Zn2 O71 2.046(3) .
Zn2 O75 2.047(3) .
Zn2 O65 2.069(3) .
Zn2 N1_2 2.117(16) .
Zn2 N3_2 2.203(16) .
Zn2 N4_2 2.280(16) 3
Zn2 N2_2 2.419(14) 3
N1_2 C1_2 1.319(14) .
N1_2 S1_2 1.631(13) .
S1_2 S2_2 2.100(6) .
S2_2 N2_2 1.638(13) .
N2_2 C1_2 1.331(14) .
N2_2 Zn2 2.419(14) 3
C1_2 C2_2 1.470(8) .
C2_2 N3_2 1.323(14) .
C2_2 N4_2 1.343(14) .
N4_2 C5_2 1.330(17) .
N4_2 Zn2 2.280(16) 3
C5_2 C4_2 1.367(18) .
C5_2 H5A_2 0.9500 .
C4_2 C3_2 1.375(15) .
C4_2 H4A_2 0.9500 .
C3_2 N3_2 1.350(16) .
C3_2 H3A_2 0.9500 .
O61 C62 1.246(6) .
C62 C63 1.403(8) .
C62 C66 1.513(9) .
C63 C64 1.384(8) .
C63 H63A 0.9500 .
C64 O65 1.250(6) .
C64 C67 1.535(8) .
C66 F61 1.256(8) .
C66 F63 1.288(7) .
C66 F62 1.322(8) .
C67 F65A 1.209(10) .
C67 F65B 1.248(10) .
C67 F64A 1.363(9) .
C67 F66A 1.370(8) .
C67 F64B 1.371(11) .
C67 F66B 1.379(10) .
O71 C72 1.259(6) .
C72 C73 1.375(7) .
C72 C76 1.519(7) .
C73 C74 1.409(7) .
C73 H73A 0.9500 .
C74 O75 1.237(6) .
C74 C77 1.538(7) .
C76 F71 1.323(6) .
C76 F73 1.328(6) .
C76 F72 1.333(6) .
C77 F74 1.263(7) .
C77 F76 1.324(7) .
C77 F75 1.333(7) .

loop_
_geom_torsion_atom_site_label_1
_geom_torsion_atom_site_label_2
_geom_torsion_atom_site_label_3
_geom_torsion_atom_site_label_4
_geom_torsion
_geom_torsion_site_symmetry_1
_geom_torsion_site_symmetry_4
O31 Zn1 N1 C1 -175.2(3) . .
O25 Zn1 N1 C1 -30.1(7) . .
O35 Zn1 N1 C1 96.9(3) . .
O21 Zn1 N1 C1 -85.2(3) . .
N3 Zn1 N1 C1 11.3(3) . .
O31 Zn1 N1 S1 -10.5(3) . .
O25 Zn1 N1 S1 134.6(4) . .
O35 Zn1 N1 S1 -98.4(3) . .
O21 Zn1 N1 S1 79.5(3) . .
N3 Zn1 N1 S1 176.0(3) . .
C1 N1 S1 S2 -0.3(3) . .
Zn1 N1 S1 S2 -165.0(2) . .
N1 S1 S2 N2 0.2(2) . .
S1 S2 N2 C1 -0.1(3) . .
S2 N2 C1 N1 -0.1(6) . .
S2 N2 C1 C2 -178.1(3) . .
S1 N1 C1 N2 0.3(6) . .
Zn1 N1 C1 N2 167.5(3) . .
S1 N1 C1 C2 178.4(3) . .
Zn1 N1 C1 C2 -14.4(5) . .
N2 C1 C2 N4 8.9(6) . .
N1 C1 C2 N4 -169.2(4) . .
N2 C1 C2 N3 -172.8(4) . .
N1 C1 C2 N3 9.0(6) . .
N3 C2 N4 C5 -2.8(7) . .
C1 C2 N4 C5 175.2(4) . .
C2 N4 C5 C4 0.4(7) . .
N4 C5 C4 C3 1.2(7) . .
C5 C4 C3 N3 -0.6(7) . .
N4 C2 N3 C3 3.4(7) . .
C1 C2 N3 C3 -174.7(4) . .
N4 C2 N3 Zn1 179.4(4) . .
C1 C2 N3 Zn1 1.3(5) . .
C4 C3 N3 C2 -1.5(6) . .
C4 C3 N3 Zn1 -177.1(3) . .
O31 Zn1 N3 C2 -31.5(7) . .
O25 Zn1 N3 C2 162.0(3) . .
O35 Zn1 N3 C2 -99.2(3) . .
O21 Zn1 N3 C2 75.2(3) . .
N1 Zn1 N3 C2 -6.5(3) . .
O31 Zn1 N3 C3 144.1(5) . .
O25 Zn1 N3 C3 -22.4(4) . .
O35 Zn1 N3 C3 76.4(4) . .
O21 Zn1 N3 C3 -109.3(4) . .
N1 Zn1 N3 C3 169.1(4) . .
O31 Zn1 O21 C22 -113.6(4) . .
O25 Zn1 O21 C22 -10.1(4) . .
O35 Zn1 O21 C22 176.8(12) . .
N3 Zn1 O21 C22 81.3(4) . .
N1 Zn1 O21 C22 155.6(4) . .
Zn1 O21 C22 C23 7.8(8) . .
Zn1 O21 C22 C26 -171.3(3) . .
O21 C22 C23 C24 0.4(9) . .
C26 C22 C23 C24 179.5(5) . .
C22 C23 C24 O25 -2.3(9) . .
C22 C23 C24 C27 178.3(5) . .
C23 C24 O25 Zn1 -4.8(8) . .
C27 C24 O25 Zn1 174.6(3) . .
O31 Zn1 O25 C24 98.1(4) . .
O35 Zn1 O25 C24 -171.9(4) . .
O21 Zn1 O25 C24 8.8(4) . .
N3 Zn1 O25 C24 -85.6(4) . .
N1 Zn1 O25 C24 -45.9(7) . .
O21 C22 C26 F23 -52.5(7) . .
C23 C22 C26 F23 128.4(6) . .
O21 C22 C26 F22 68.3(7) . .
C23 C22 C26 F22 -110.9(7) . .
O21 C22 C26 F21 -174.7(5) . .
C23 C22 C26 F21 6.1(8) . .
O25 C24 C27 F26 -164.6(5) . .
C23 C24 C27 F26 14.9(8) . .
O25 C24 C27 F24 74.5(6) . .
C23 C24 C27 F24 -106.0(6) . .
O25 C24 C27 F25 -44.2(7) . .
C23 C24 C27 F25 135.3(5) . .
O25 Zn1 O31 C32 119.9(4) . .
O35 Zn1 O31 C32 21.3(4) . .
O21 Zn1 O31 C32 -153.4(4) . .
N3 Zn1 O31 C32 -46.2(7) . .
N1 Zn1 O31 C32 -70.2(4) . .
Zn1 O31 C32 C33 -14.2(7) . .
Zn1 O31 C32 C36 164.5(3) . .
O31 C32 C33 C34 -0.6(9) . .
C36 C32 C33 C34 -179.3(5) . .
C32 C33 C34 O35 -2.3(9) . .
C32 C33 C34 C37 175.8(5) . .
C33 C34 O35 Zn1 18.8(7) . .
C37 C34 O35 Zn1 -159.2(3) . .
O31 Zn1 O35 C34 -23.4(4) . .
O25 Zn1 O35 C34 -126.7(4) . .
O21 Zn1 O35 C34 46.3(15) . .
N3 Zn1 O35 C34 142.2(4) . .
N1 Zn1 O35 C34 67.4(4) . .
O31 C32 C36 F33 173.0(4) . .
C33 C32 C36 F33 -8.2(7) . .
O31 C32 C36 F32 51.5(6) . .
C33 C32 C36 F32 -129.6(5) . .
O31 C32 C36 F31 -65.6(6) . .
C33 C32 C36 F31 113.3(5) . .
O35 C34 C37 F34 112.6(6) . .
C33 C34 C37 F34 -65.7(6) . .
O35 C34 C37 F35 -12.3(7) . .
C33 C34 C37 F35 169.4(5) . .
O35 C34 C37 F36 -130.1(5) . .
C33 C34 C37 F36 51.7(7) . .
O61 Zn2 N1_2 C1_2 -33(9) . .
O71 Zn2 N1_2 C1_2 167(5) . .
O75 Zn2 N1_2 C1_2 78(5) . .
O65 Zn2 N1_2 C1_2 -105(5) . .
N3_2 Zn2 N1_2 C1_2 -3(5) . .
N2_2 Zn2 N1_2 C1_2 0(5) 3 .
O61 Zn2 N1_2 S1_2 149.0(14) . .
O71 Zn2 N1_2 S1_2 -11(6) . .
O75 Zn2 N1_2 S1_2 -100(6) . .
O65 Zn2 N1_2 S1_2 77(6) . .
N3_2 Zn2 N1_2 S1_2 180(6) . .
N2_2 Zn2 N1_2 S1_2 -177(6) 3 .
C1_2 N1_2 S1_2 S2_2 2(5) . .
Zn2 N1_2 S1_2 S2_2 180(5) . .
N1_2 S1_2 S2_2 N2_2 -2(4) . .
S1_2 S2_2 N2_2 C1_2 1(4) . .
S1_2 S2_2 N2_2 Zn2 -178(4) . 3
S1_2 N1_2 C1_2 N2_2 -2(8) . .
Zn2 N1_2 C1_2 N2_2 -180(4) . .
S1_2 N1_2 C1_2 C2_2 179(3) . .
Zn2 N1_2 C1_2 C2_2 1(6) . .
S2_2 N2_2 C1_2 N1_2 0(7) . .
Zn2 N2_2 C1_2 N1_2 179(4) 3 .
S2_2 N2_2 C1_2 C2_2 179(2) . .
Zn2 N2_2 C1_2 C2_2 -1(4) 3 .
N1_2 C1_2 C2_2 N3_2 3(5) . .
N2_2 C1_2 C2_2 N3_2 -176(6) . .
N1_2 C1_2 C2_2 N4_2 -179(8) . .
N2_2 C1_2 C2_2 N4_2 2(5) . .
N3_2 C2_2 N4_2 C5_2 -6(9) . .
C1_2 C2_2 N4_2 C5_2 176(4) . .
N3_2 C2_2 N4_2 Zn2 176(4) . 3
C1_2 C2_2 N4_2 Zn2 -1(6) . 3
C2_2 N4_2 C5_2 C4_2 1(8) . .
Zn2 N4_2 C5_2 C4_2 178(3) 3 .
N4_2 C5_2 C4_2 C3_2 6(6) . .
C5_2 C4_2 C3_2 N3_2 -7(5) . .
N4_2 C2_2 N3_2 C3_2 5(8) . .
C1_2 C2_2 N3_2 C3_2 -178(3) . .
N4_2 C2_2 N3_2 Zn2 177(5) . .
C1_2 C2_2 N3_2 Zn2 -5(4) . .
C4_2 C3_2 N3_2 C2_2 2(7) . .
C4_2 C3_2 N3_2 Zn2 -168(3) . .
O61 Zn2 N3_2 C2_2 173(4) . .
O71 Zn2 N3_2 C2_2 -40(8) . .
O75 Zn2 N3_2 C2_2 -92(4) . .
O65 Zn2 N3_2 C2_2 86(4) . .
N1_2 Zn2 N3_2 C2_2 4(4) . .
N4_2 Zn2 N3_2 C2_2 4(4) 3 .
N2_2 Zn2 N3_2 C2_2 -32(25) 3 .
O61 Zn2 N3_2 C3_2 -16(5) . .
O71 Zn2 N3_2 C3_2 131(2) . .
O75 Zn2 N3_2 C3_2 78(5) . .
O65 Zn2 N3_2 C3_2 -103(5) . .
N1_2 Zn2 N3_2 C3_2 175(6) . .
N4_2 Zn2 N3_2 C3_2 174(6) 3 .
N2_2 Zn2 N3_2 C3_2 139(33) 3 .
O71 Zn2 O61 C62 90.1(4) . .
O75 Zn2 O61 C62 179.9(4) . .
O65 Zn2 O61 C62 2.7(4) . .
N1_2 Zn2 O61 C62 -69(5) . .
N3_2 Zn2 O61 C62 -98.7(16) . .
N4_2 Zn2 O61 C62 -74(4) 3 .
N2_2 Zn2 O61 C62 -100.8(15) 3 .
Zn2 O61 C62 C63 -3.8(8) . .
Zn2 O61 C62 C66 173.0(4) . .
O61 C62 C63 C64 2.8(9) . .
C66 C62 C63 C64 -174.0(5) . .
C62 C63 C64 O65 -1.5(9) . .
C62 C63 C64 C67 178.9(5) . .
C63 C64 O65 Zn2 1.4(8) . .
C67 C64 O65 Zn2 -178.9(3) . .
O61 Zn2 O65 C64 -1.6(4) . .
O71 Zn2 O65 C64 -111.2(4) . .
O75 Zn2 O65 C64 -122(3) . .
N1_2 Zn2 O65 C64 156.7(8) . .
N3_2 Zn2 O65 C64 81.1(6) . .
N4_2 Zn2 O65 C64 154.1(8) 3 .
N2_2 Zn2 O65 C64 85.7(6) 3 .
O61 C62 C66 F61 32.1(9) . .
C63 C62 C66 F61 -150.7(7) . .
O61 C62 C66 F63 -91.2(7) . .
C63 C62 C66 F63 86.0(7) . .
O61 C62 C66 F62 153.4(6) . .
C63 C62 C66 F62 -29.4(8) . .
O65 C64 C67 F65A 22.6(12) . .
C63 C64 C67 F65A -157.8(10) . .
O65 C64 C67 F65B -145.2(17) . .
C63 C64 C67 F65B 34.5(18) . .
O65 C64 C67 F64A 157.1(8) . .
C63 C64 C67 F64A -23.2(10) . .
O65 C64 C67 F66A -99.0(6) . .
C63 C64 C67 F66A 80.6(7) . .
O65 C64 C67 F64B -17.2(9) . .
C63 C64 C67 F64B 162.5(8) . .
O65 C64 C67 F66B 87.4(9) . .
C63 C64 C67 F66B -92.9(10) . .
O61 Zn2 O71 C72 97.7(4) . .
O75 Zn2 O71 C72 4.1(4) . .
O65 Zn2 O71 C72 -175.2(4) . .
N1_2 Zn2 O71 C72 -90(2) . .
N3_2 Zn2 O71 C72 -47(5) . .
N4_2 Zn2 O71 C72 -89(2) 3 .
N2_2 Zn2 O71 C72 -49(3) 3 .
Zn2 O71 C72 C73 -0.6(8) . .
Zn2 O71 C72 C76 -179.0(3) . .
O71 C72 C73 C74 -4.5(9) . .
C76 C72 C73 C74 173.8(5) . .
C72 C73 C74 O75 4.1(9) . .
C72 C73 C74 C77 -175.3(5) . .
C73 C74 O75 Zn2 1.5(8) . .
C77 C74 O75 Zn2 -179.2(4) . .
O61 Zn2 O75 C74 -114.0(4) . .
O71 Zn2 O75 C74 -4.5(4) . .
O65 Zn2 O75 C74 7(3) . .
N1_2 Zn2 O75 C74 87.3(7) . .
N3_2 Zn2 O75 C74 163.4(6) . .
N4_2 Zn2 O75 C74 90.0(7) 3 .
N2_2 Zn2 O75 C74 158.9(6) 3 .
O71 C72 C76 F71 66.7(6) . .
C73 C72 C76 F71 -111.9(5) . .
O71 C72 C76 F73 -171.5(5) . .
C73 C72 C76 F73 10.0(7) . .
O71 C72 C76 F72 -51.2(6) . .
C73 C72 C76 F72 130.3(5) . .
O75 C74 C77 F74 1.3(9) . .
C73 C74 C77 F74 -179.3(6) . .
O75 C74 C77 F76 -121.0(5) . .
C73 C74 C77 F76 58.5(7) . .
O75 C74 C77 F75 125.7(5) . .
C73 C74 C77 F75 -54.9(7) . .
